data_1008806
loop_
_publ_author_name
'Salvado, M A'
'Pertierra, P'
'Garcia-Granda, S'
'Garcia, J R'
'Fernandez-Diaz, M T'
'Dooryhee, E'

_publ_section_title
;
Crystal structure, including H-atom positions, of Ti2 O (P O4)2 (H2 O)2
determined from synchrotron X-ray and neutron powder data
;
_journal_coden_ASTM EJSCE5
_journal_name_full
;
European Journal of Solid State Inorganic Chemistry
;
_journal_page_first 1237
_journal_page_last 1247
_journal_volume 34
_journal_year 1997
_chemical_formula_structural 'Ti2 O (P O4)2 (H2 O)2'
_chemical_formula_sum 'H4 O11 P2 Ti2'
_chemical_name_systematic
;
Dititanium oxide bis(phosphate(V)) dihydrate
;
_space_group_IT_number 2
_symmetry_cell_setting triclinic
_symmetry_Int_Tables_number 2
_symmetry_space_group_name_Hall '-P 1'
_symmetry_space_group_name_H-M 'P -1'
_cell_angle_alpha 73.323(3)
_cell_angle_beta 86.173(3)
_cell_angle_gamma 86.330(3)
_cell_formula_units_Z 2
_cell_length_a 5.1147(2)
_cell_length_b 8.8258(4)
_cell_length_c 9.6627(4)
_cell_volume 416.4
_refine_ls_R_factor_all 0.018
_cod_database_code 1008806

loop_
_symmetry_equiv_pos_as_xyz
x,y,z
-x,-y,-z

loop_
_atom_site_label
_atom_site_type_symbol
_atom_site_symmetry_multiplicity
_atom_site_Wyckoff_symbol
_atom_site_fract_x
_atom_site_fract_y
_atom_site_fract_z
_atom_site_occupancy
_atom_site_attached_hydrogens
_atom_site_calc_flag
Ti1 Ti4+ 2 i 0.256(3) 0.264(2) 0.661(2) 1. 0 d
Ti2 Ti4+ 2 i 0.944(2) 0.123(2) 0.202(2) 1. 0 d
P1 P5+ 2 i 0.782(2) 0.335(1) 0.431(1) 1. 0 d
P2 P5+ 2 i 0.739(2) 0.177(1) 0.885(1) 1. 0 d
O1 O2- 2 i 0.049(2) 0.299(1) 0.494(1) 1. 0 d
O2 O2- 2 i 0.299(2) 0.494(1) 0.617(1) 1. 0 d
O3 O2- 2 i 0.478(2) 0.244(1) 0.831(1) 1. 0 d
O4 O2- 2 i 0.566(2) 0.246(1) 0.544(1) 1. 0 d
O5 O2- 2 i -0.051(2) 0.280(1) 0.789(1) 1. 0 d
O6 O2- 2 i 0.226(2) 0.047(1) 0.704(1) 1. 0 d
O7 O2- 2 i 0.794(2) 0.264(1) 0.301(1) 1. 0 d
O8 O2- 2 i 0.750(2) 0.198(1) 0.036(1) 1. 0 d
O9 O2- 2 i 0.209(1) -0.008(1) 0.116(1) 1. 0 d
O10 O2- 2 i 0.206(2) 0.312(1) 0.079(1) 1. 2 d
O11 O2- 2 i 0.239(1) 0.079(1) 0.357(1) 1. 2 d
H1 H1+ 2 i 0.171(4) 0.320(3) -0.027(3) 1. 0 d
H2 H1+ 2 i 0.400(4) 0.297(3) 0.078(2) 1. 0 d
H3 H1+ 2 i 0.603(3) -0.011(3) 0.641(2) 1. 0 d
H4 H1+ 2 i 0.240(4) 0.137(3) 0.429(2) 1. 0 d

loop_
_atom_type_symbol
_atom_type_oxidation_number
Ti4+ 4.000
P5+ 5.000
O2- -2.000
H1+ 1.000
